data_7012770
loop_
_publ_author_name
'Bezombes, Jean-Philippe'
'Gehrhus, Barbara'
'Hitchcock, Peter B.'
'Lappert, Michael F.'
'Merle, Philippe G.'

_publ_section_title
;
 A comparative study of the behaviour of N-trimethylsilyl and
 N-neopentyl-anilines and 1,2-diaminobenzenes towards trimethylalane;
 X-ray structures of nine Al--N compounds
;
_journal_issue 9
_journal_name_full 'Dalton Transactions'
_journal_page_first 1821
_journal_paper_doi 10.1039/b300957m
_journal_year 2003
_chemical_compound_source 'synthesis as described'
_chemical_formula_moiety 'C18 H33 Al1 N2'
_chemical_formula_structural 'C18 H33 AL N2'
_chemical_formula_sum 'C18 H33 Al N2'
_chemical_formula_weight 304.44
_chemical_name_common '[Me2Al{C6H4(NHCH2tBu)(NCH2tBu)}]'
_space_group_IT_number 2
_symmetry_cell_setting triclinic
_symmetry_Int_Tables_number 2
_symmetry_space_group_name_Hall '-P 1'
_symmetry_space_group_name_H-M 'P -1'
_atom_sites_solution_hydrogens geom
_atom_sites_solution_primary direct
_atom_sites_solution_secondary difmap
_audit_conform_dict_location ftp://ftp.iucr.org/cifdics/cif_core.dic
_audit_conform_dict_name cif_core.dic
_audit_conform_dict_version 2.1
_audit_creation_date 2001-04-13T10:58:27-00:00
_audit_creation_method 'WinGX routine CIF_UPDATE'
_cell_angle_alpha 90.773(3)
_cell_angle_beta 96.342(3)
_cell_angle_gamma 102.991(3)
_cell_formula_units_Z 2
_cell_length_a 9.6526(5)
_cell_length_b 9.7157(5)
_cell_length_c 10.6710(6)
_cell_measurement_reflns_used 5216
_cell_measurement_temperature 173(2)
_cell_measurement_theta_max 27.878
_cell_measurement_theta_min 3.705
_cell_measurement_wavelength 0.71073
_cell_volume 968.40(9)
_computing_cell_refinement 'HKL Scalepack (Otwinowski & Minor 1997)'
_computing_data_reduction 'HKL Denzo and Scalepack (Otwinowski & Minor 1997)'
_computing_molecular_graphics 'Ortep-3 for Windows (Farrugia, 1997)'
_computing_publication_material 'WinGX publication routines (Farrugia, 1999)'
_computing_structure_refinement 'SHELXL-97 (Sheldrick, 1997)'
_computing_structure_solution 'SHELXs-97 (Sheldrick, 1997)'
_diffrn_ambient_temperature 173(2)
_diffrn_measured_fraction_theta_full 0.987
_diffrn_measured_fraction_theta_max 0.987
_diffrn_measurement_device KappaCCD
_diffrn_measurement_method CCD
_diffrn_radiation_monochromator graphite
_diffrn_radiation_probe x-ray
_diffrn_radiation_type MoK\a
_diffrn_radiation_wavelength 0.71073
_diffrn_reflns_av_R_equivalents 0.0512
_diffrn_reflns_av_unetI/netI 0.0533
_diffrn_reflns_limit_h_max 12
_diffrn_reflns_limit_h_min -12
_diffrn_reflns_limit_k_max 10
_diffrn_reflns_limit_k_min -12
_diffrn_reflns_limit_l_max 13
_diffrn_reflns_limit_l_min -14
_diffrn_reflns_number 7681
_diffrn_reflns_theta_full 27.87
_diffrn_reflns_theta_max 27.87
_diffrn_reflns_theta_min 3.73
_exptl_absorpt_coefficient_mu 0.102
_exptl_absorpt_correction_T_max 0.9602
_exptl_absorpt_correction_T_min 0.9602
_exptl_crystal_colour colourless
_exptl_crystal_density_diffrn 1.044
_exptl_crystal_density_method 'not measured'
_exptl_crystal_description prism
_exptl_crystal_F_000 336
_exptl_crystal_size_max 0.4
_exptl_crystal_size_mid 0.4
_exptl_crystal_size_min 0.4
_refine_diff_density_max 0.334
_refine_diff_density_min -0.295
_refine_diff_density_rms 0.043
_refine_ls_extinction_method none
_refine_ls_goodness_of_fit_ref 0.967
_refine_ls_hydrogen_treatment riding
_refine_ls_matrix_type full
_refine_ls_number_parameters 194
_refine_ls_number_reflns 4542
_refine_ls_number_restraints 0
_refine_ls_restrained_S_all 0.967
_refine_ls_R_factor_all 0.0571
_refine_ls_R_factor_gt 0.0473
_refine_ls_shift/su_max 0
_refine_ls_shift/su_mean 0
_refine_ls_structure_factor_coef Fsqd
_refine_ls_weighting_details 'calc w=1/[\s^2^(Fo^2^)+(0.0650P)^2^+0.3827P] where P=(Fo^2^+2Fc^2^)/3'
_refine_ls_weighting_scheme calc
_refine_ls_wR_factor_gt 0.1225
_refine_ls_wR_factor_ref 0.1307
_reflns_number_gt 3879
_reflns_number_total 4542
_reflns_threshold_expression >2sigma(I)
_cod_data_source_file b300957m.txt
_cod_data_source_block lappert-7
_cod_original_sg_symbol_H-M P-1
_cod_database_code 7012770

loop_
_symmetry_equiv_pos_as_xyz
'x, y, z'
'-x, -y, -z'

loop_
_atom_site_label
_atom_site_type_symbol
_atom_site_fract_x
_atom_site_fract_y
_atom_site_fract_z
_atom_site_U_iso_or_equiv
_atom_site_adp_type
_atom_site_occupancy
_atom_site_symmetry_multiplicity
_atom_site_calc_flag
_atom_site_refinement_flags
_atom_site_disorder_assembly
_atom_site_disorder_group
Al Al 0.34665(4) 0.79462(4) 0.18066(4) 0.02368(13) Uani 1 1 d . . .
N1 N 0.50478(12) 0.82760(13) 0.32643(10) 0.0230(2) Uani 1 1 d . . .
H1 H 0.5434(18) 0.9157(19) 0.3429(16) 0.027(4) Uiso 1 1 d . . .
N2 N 0.25620(12) 0.64484(12) 0.27178(10) 0.0238(2) Uani 1 1 d . . .
C1 C 0.42477(15) 0.77480(14) 0.43283(12) 0.0247(3) Uani 1 1 d . . .
C2 C 0.29517(15) 0.67412(14) 0.39919(12) 0.0241(3) Uani 1 1 d . . .
C3 C 0.22108(17) 0.61647(16) 0.50036(14) 0.0327(3) Uani 1 1 d . . .
H3 H 0.1328 0.5488 0.4834 0.039 Uiso 1 1 calc R . .
C4 C 0.27612(19) 0.65776(18) 0.62432(14) 0.0381(4) Uani 1 1 d . . .
H4 H 0.2246 0.6168 0.6906 0.046 Uiso 1 1 calc R . .
C5 C 0.40371(19) 0.75672(18) 0.65436(14) 0.0372(4) Uani 1 1 d . . .
H5 H 0.4393 0.7839 0.7398 0.045 Uiso 1 1 calc R . .
C6 C 0.47908(17) 0.81581(16) 0.55617(13) 0.0304(3) Uani 1 1 d . . .
H6 H 0.5671 0.8837 0.5742 0.037 Uiso 1 1 calc R . .
C7 C 0.62458(14) 0.75241(15) 0.31372(13) 0.0269(3) Uani 1 1 d . . .
H7B H 0.593 0.6794 0.2446 0.032 Uiso 1 1 calc R . .
H7A H 0.642 0.7035 0.3927 0.032 Uiso 1 1 calc R . .
C8 C 0.76552(15) 0.84962(16) 0.28696(14) 0.0309(3) Uani 1 1 d . . .
C9 C 0.74748(19) 0.9254(2) 0.16354(16) 0.0422(4) Uani 1 1 d . . .
H9C H 0.7149 0.8553 0.0934 0.063 Uiso 1 1 calc R . .
H9B H 0.8394 0.9867 0.1492 0.063 Uiso 1 1 calc R . .
H9A H 0.6766 0.9827 0.1689 0.063 Uiso 1 1 calc R . .
C10 C 0.82485(18) 0.9586(2) 0.39583(17) 0.0443(4) Uani 1 1 d . . .
H10C H 0.7553 1.0161 0.4069 0.066 Uiso 1 1 calc R . .
H10B H 0.9148 1.0198 0.3766 0.066 Uiso 1 1 calc R . .
H10A H 0.8423 0.9097 0.4737 0.066 Uiso 1 1 calc R . .
C11 C 0.87000(19) 0.7527(2) 0.2758(2) 0.0503(5) Uani 1 1 d . . .
H11C H 0.8821 0.7047 0.3551 0.075 Uiso 1 1 calc R . .
H11B H 0.9629 0.8095 0.2583 0.075 Uiso 1 1 calc R . .
H11A H 0.8316 0.6822 0.2068 0.075 Uiso 1 1 calc R . .
C12 C 0.13109(15) 0.53482(15) 0.22546(13) 0.0265(3) Uani 1 1 d . . .
H12B H 0.0872 0.5647 0.1451 0.032 Uiso 1 1 calc R . .
H12A H 0.0603 0.5273 0.2869 0.032 Uiso 1 1 calc R . .
C13 C 0.15935(16) 0.38643(15) 0.20276(14) 0.0289(3) Uani 1 1 d . . .
C14 C 0.0226(2) 0.2916(2) 0.1359(2) 0.0518(5) Uani 1 1 d . . .
H14C H 0.0387 0.1972 0.1198 0.078 Uiso 1 1 calc R . .
H14B H -0.0039 0.3321 0.0556 0.078 Uiso 1 1 calc R . .
H14A H -0.0548 0.2846 0.1893 0.078 Uiso 1 1 calc R . .
C15 C 0.1996(2) 0.32251(19) 0.32726(17) 0.0491(5) Uani 1 1 d . . .
H15C H 0.2138 0.2274 0.3109 0.074 Uiso 1 1 calc R . .
H15B H 0.1226 0.3169 0.381 0.074 Uiso 1 1 calc R . .
H15A H 0.2884 0.382 0.37 0.074 Uiso 1 1 calc R . .
C16 C 0.2796(2) 0.39461(19) 0.12018(19) 0.0480(4) Uani 1 1 d . . .
H16C H 0.3681 0.4542 0.1632 0.072 Uiso 1 1 calc R . .
H16B H 0.2543 0.4354 0.0397 0.072 Uiso 1 1 calc R . .
H16A H 0.2938 0.2994 0.1044 0.072 Uiso 1 1 calc R . .
C17 C 0.40189(18) 0.74932(19) 0.01650(14) 0.0368(4) Uani 1 1 d . . .
H17C H 0.3171 0.7288 -0.0463 0.055 Uiso 1 1 calc R . .
H17B H 0.444 0.6665 0.0231 0.055 Uiso 1 1 calc R . .
H17A H 0.4722 0.83 -0.0095 0.055 Uiso 1 1 calc R . .
C18 C 0.25982(17) 0.95885(16) 0.18501(16) 0.0352(3) Uani 1 1 d . . .
H18C H 0.3277 1.043 0.1618 0.053 Uiso 1 1 calc R . .
H18B H 0.2358 0.9736 0.2703 0.053 Uiso 1 1 calc R . .
H18A H 0.1726 0.9418 0.1251 0.053 Uiso 1 1 calc R . .

loop_
_atom_site_aniso_label
_atom_site_aniso_U_11
_atom_site_aniso_U_22
_atom_site_aniso_U_33
_atom_site_aniso_U_23
_atom_site_aniso_U_13
_atom_site_aniso_U_12
Al 0.0263(2) 0.0277(2) 0.0180(2) 0.00377(15) 0.00319(15) 0.00777(16)
N1 0.0246(5) 0.0249(6) 0.0203(5) 0.0025(4) 0.0045(4) 0.0066(4)
N2 0.0264(6) 0.0251(5) 0.0203(5) 0.0017(4) 0.0033(4) 0.0062(4)
C1 0.0297(7) 0.0287(7) 0.0185(6) 0.0024(5) 0.0066(5) 0.0107(5)
C2 0.0286(7) 0.0261(6) 0.0205(6) 0.0018(5) 0.0066(5) 0.0103(5)
C3 0.0357(8) 0.0351(8) 0.0290(7) 0.0037(6) 0.0139(6) 0.0066(6)
C4 0.0501(9) 0.0443(9) 0.0249(7) 0.0059(6) 0.0181(7) 0.0146(7)
C5 0.0503(9) 0.0462(9) 0.0182(6) -0.0001(6) 0.0065(6) 0.0167(8)
C6 0.0350(7) 0.0353(7) 0.0217(7) -0.0015(5) 0.0020(5) 0.0104(6)
C7 0.0254(6) 0.0301(7) 0.0275(7) 0.0061(5) 0.0058(5) 0.0099(5)
C8 0.0241(7) 0.0375(8) 0.0306(7) 0.0087(6) 0.0042(5) 0.0055(6)
C9 0.0392(9) 0.0501(10) 0.0345(8) 0.0158(7) 0.0086(7) 0.0013(7)
C10 0.0325(8) 0.0510(10) 0.0420(9) 0.0040(8) -0.0065(7) -0.0006(7)
C11 0.0305(8) 0.0639(12) 0.0629(12) 0.0159(10) 0.0160(8) 0.0184(8)
C12 0.0250(6) 0.0274(7) 0.0274(7) 0.0029(5) 0.0006(5) 0.0075(5)
C13 0.0323(7) 0.0260(7) 0.0283(7) -0.0002(5) 0.0020(5) 0.0068(6)
C14 0.0480(10) 0.0369(9) 0.0628(12) -0.0064(8) -0.0049(9) -0.0008(8)
C15 0.0801(14) 0.0362(9) 0.0377(9) 0.0045(7) 0.0008(9) 0.0305(9)
C16 0.0562(11) 0.0352(9) 0.0556(11) -0.0078(8) 0.0244(9) 0.0084(8)
C17 0.0384(8) 0.0508(9) 0.0206(7) 0.0028(6) 0.0053(6) 0.0076(7)
C18 0.0376(8) 0.0316(7) 0.0378(8) 0.0078(6) 0.0008(6) 0.0122(6)

loop_
_atom_type_symbol
_atom_type_description
_atom_type_scat_dispersion_real
_atom_type_scat_dispersion_imag
_atom_type_scat_source
C C 0.0033 0.0016 'International Tables Vol C Tables 4.2.6.8 and 6.1.1.4'
H H 0 0 'International Tables Vol C Tables 4.2.6.8 and 6.1.1.4'
Al Al 0.0645 0.0514 'International Tables Vol C Tables 4.2.6.8 and 6.1.1.4'
N N 0.0061 0.0033 'International Tables Vol C Tables 4.2.6.8 and 6.1.1.4'

loop_
_geom_angle_atom_site_label_1
_geom_angle_atom_site_label_2
_geom_angle_atom_site_label_3
_geom_angle
_geom_angle_site_symmetry_1
_geom_angle_site_symmetry_3
_geom_angle_publ_flag
N2 Al C17 117.64(7) . . ?
N2 Al C18 113.00(6) . . ?
C17 Al C18 115.09(7) . . ?
N2 Al N1 85.62(5) . . ?
C17 Al N1 115.70(6) . . ?
C18 Al N1 105.77(6) . . ?
C1 N1 C7 111.26(10) . . ?
C1 N1 Al 101.62(8) . . ?
C7 N1 Al 115.63(9) . . ?
C2 N2 C12 121.20(11) . . ?
C2 N2 Al 109.83(9) . . ?
C12 N2 Al 126.39(9) . . ?
C6 C1 C2 123.27(13) . . ?
C6 C1 N1 121.48(13) . . ?
C2 C1 N1 115.13(11) . . ?
N2 C2 C1 115.98(12) . . ?
N2 C2 C3 128.08(13) . . ?
C1 C2 C3 115.94(13) . . ?
C4 C3 C2 120.64(14) . . ?
C5 C4 C3 122.07(14) . . ?
C4 C5 C6 118.53(14) . . ?
C1 C6 C5 119.54(15) . . ?
N1 C7 C8 114.32(11) . . ?
C9 C8 C7 111.52(12) . . ?
C9 C8 C10 109.72(14) . . ?
C7 C8 C10 110.87(13) . . ?
C9 C8 C11 109.51(14) . . ?
C7 C8 C11 105.73(13) . . ?
C10 C8 C11 109.40(14) . . ?
N2 C12 C13 115.66(11) . . ?
C15 C13 C16 109.01(15) . . ?
C15 C13 C14 109.04(15) . . ?
C16 C13 C14 109.10(15) . . ?
C15 C13 C12 110.83(12) . . ?
C16 C13 C12 110.58(12) . . ?
C14 C13 C12 108.25(13) . . ?

loop_
_geom_bond_atom_site_label_1
_geom_bond_atom_site_label_2
_geom_bond_distance
_geom_bond_site_symmetry_2
_geom_bond_publ_flag
Al N2 1.8655(12) . ?
Al C17 1.9590(15) . ?
Al C18 1.9643(15) . ?
Al N1 2.0234(12) . ?
N1 C1 1.4765(16) . ?
N1 C7 1.5169(17) . ?
N2 C2 1.3782(17) . ?
N2 C12 1.4555(18) . ?
C1 C6 1.3804(19) . ?
C1 C2 1.411(2) . ?
C2 C3 1.4134(18) . ?
C3 C4 1.388(2) . ?
C4 C5 1.384(3) . ?
C5 C6 1.398(2) . ?
C7 C8 1.5296(19) . ?
C8 C9 1.529(2) . ?
C8 C10 1.532(2) . ?
C8 C11 1.539(2) . ?
C12 C13 1.5471(19) . ?
C13 C15 1.523(2) . ?
C13 C16 1.522(2) . ?
C13 C14 1.526(2) . ?
